data_1564621
loop_
_publ_author_name
'Zhang, Ju-Wen'
'Wang, Cen-Ru'
'Liu, Wen-Hua'
'Xu, Shuang'
'Liu, Bin-Qiu'

_publ_section_title
;
 Two kinds of 2,4-dichlorobenzoate-based lanthanide coordination polymers
 tuned by 4,4&#x2032;-bipyridine: Syntheses, structures,
 photoluminescence, and magnetism
;
_journal_name_full 'Inorganica Chimica Acta'
_journal_page_first 119648
_journal_paper_doi 10.1016/j.ica.2020.119648
_journal_volume 508
_journal_year 2020
_chemical_formula_sum 'C25 H21 Cl6 Eu O8'
_chemical_formula_weight 814.08
_space_group_IT_number 2
_space_group_name_Hall '-P 1'
_space_group_name_H-M_alt 'P -1'
_symmetry_cell_setting triclinic
_symmetry_space_group_name_H-M 'P -1'
_atom_sites_solution_hydrogens geom
_atom_sites_solution_primary direct
_atom_sites_solution_secondary difmap
_audit_creation_method SHELXL-97
_cell_angle_alpha 113.0470(10)
_cell_angle_beta 90.3230(10)
_cell_angle_gamma 108.1310(10)
_cell_formula_units_Z 2
_cell_length_a 9.6154(4)
_cell_length_b 12.8506(5)
_cell_length_c 13.9804(6)
_cell_measurement_reflns_used 6144
_cell_measurement_temperature 296(2)
_cell_measurement_theta_max 26.11
_cell_measurement_theta_min 1.12
_cell_volume 1494.53(11)
_computing_cell_refinement 'SMART (Bruker, 2001)'
_computing_data_collection 'SMART (Bruker, 2001)'
_computing_data_reduction 'SAINT+ (Bruker, 1999)'
_computing_molecular_graphics 'PLATON (Spek, 2003)'
_computing_publication_material 'SHELXTL (1998)'
_computing_structure_refinement 'SHELXL-97 (Sheldrick, 1997)'
_computing_structure_solution 'SHELXS-97 (Sheldrick, 1990)'
_diffrn_ambient_temperature 296(2)
_diffrn_measured_fraction_theta_full 0.995
_diffrn_measured_fraction_theta_max 0.995
_diffrn_measurement_device_type 'CCD area detector'
_diffrn_measurement_method 'phi and omega scans'
_diffrn_radiation_monochromator graphite
_diffrn_radiation_source 'fine-focus sealed tube'
_diffrn_radiation_type MoK\a
_diffrn_radiation_wavelength 0.71073
_diffrn_reflns_av_R_equivalents 0.0178
_diffrn_reflns_av_unetI/netI 0.0344
_diffrn_reflns_limit_h_max 12
_diffrn_reflns_limit_h_min -9
_diffrn_reflns_limit_k_max 17
_diffrn_reflns_limit_k_min -17
_diffrn_reflns_limit_l_max 18
_diffrn_reflns_limit_l_min -18
_diffrn_reflns_number 11216
_diffrn_reflns_theta_full 28.33
_diffrn_reflns_theta_max 28.33
_diffrn_reflns_theta_min 1.60
_exptl_absorpt_coefficient_mu 2.680
_exptl_absorpt_correction_T_max 0.7570
_exptl_absorpt_correction_T_min 0.7220
_exptl_absorpt_correction_type multi-scan
_exptl_absorpt_process_details SADABS
_exptl_crystal_colour Orange
_exptl_crystal_density_diffrn 1.809
_exptl_crystal_density_method 'not measured'
_exptl_crystal_description Strip
_exptl_crystal_F_000 800
_exptl_crystal_size_max 0.13
_exptl_crystal_size_mid 0.12
_exptl_crystal_size_min 0.11
_refine_diff_density_max 0.640
_refine_diff_density_min -0.642
_refine_diff_density_rms 0.090
_refine_ls_extinction_method none
_refine_ls_goodness_of_fit_ref 1.016
_refine_ls_hydrogen_treatment mixed
_refine_ls_matrix_type full
_refine_ls_number_parameters 369
_refine_ls_number_reflns 7416
_refine_ls_number_restraints 0
_refine_ls_restrained_S_all 1.016
_refine_ls_R_factor_all 0.0295
_refine_ls_R_factor_gt 0.0243
_refine_ls_shift/su_max 0.006
_refine_ls_shift/su_mean 0.000
_refine_ls_structure_factor_coef Fsqd
_refine_ls_weighting_details 'calc w=1/[\s^2^(Fo^2^)+(0.0335P)^2^+0.0281P] where P=(Fo^2^+2Fc^2^)/3'
_refine_ls_weighting_scheme calc
_refine_ls_wR_factor_gt 0.0582
_refine_ls_wR_factor_ref 0.0606
_reflns_number_gt 6675
_reflns_number_total 7416
_reflns_threshold_expression >2sigma(I)
_cod_data_source_file ICA-2020-508-119648.cif
_cod_data_source_block 1
_cod_depositor_comments
;
The following automatic conversions were performed:

data item '_symmetry_cell_setting' value 'Triclinic' was changed to
'triclinic' in accordance with the built-in table derived from the
CIF Core dictionary named 'cif_core.dic' version 2.4.5 last updated
on 2014-11-21.

Automatic conversion script
Id: cif_fix_values 8369 2020-08-20 11:38:08Z andrius 
;
_cod_database_code 1564621

loop_
_symmetry_equiv_pos_as_xyz
'x, y, z'
'-x, -y, -z'

loop_
_atom_site_label
_atom_site_type_symbol
_atom_site_fract_x
_atom_site_fract_y
_atom_site_fract_z
_atom_site_U_iso_or_equiv
_atom_site_adp_type
_atom_site_occupancy
_atom_site_symmetry_multiplicity
_atom_site_calc_flag
_atom_site_refinement_flags
_atom_site_disorder_assembly
_atom_site_disorder_group
Eu1 Eu -0.257732(12) -0.499691(10) 1.022094(9) 0.01918(4) Uani 1 1 d . . .
Cl1 Cl 0.28069(12) 0.10777(8) 1.56793(8) 0.0700(3) Uani 1 1 d . . .
O1 O 0.1841(2) -0.37835(17) 1.12799(15) 0.0365(4) Uani 1 1 d . . .
C1 C 0.2188(3) -0.0286(3) 1.4578(2) 0.0389(7) Uani 1 1 d . . .
Cl2 Cl 0.33015(9) -0.32027(7) 1.34536(7) 0.0511(2) Uani 1 1 d . . .
C2 C 0.1012(3) -0.0522(3) 1.3857(2) 0.0426(7) Uani 1 1 d . . .
H2A H 0.0536 0.0035 1.3960 0.051 Uiso 1 1 calc R . .
O2 O -0.05216(19) -0.40903(17) 1.14590(15) 0.0337(4) Uani 1 1 d . . .
Cl3 Cl -0.60870(13) -1.21864(8) 0.64766(8) 0.0650(3) Uani 1 1 d . . .
O3 O -0.3881(2) -0.51178(18) 1.16757(15) 0.0326(4) Uani 1 1 d . . .
H26A H -0.480(5) -0.539(4) 1.151(4) 0.099(17) Uiso 1 1 d . . .
C3 C 0.0561(3) -0.1611(3) 1.2977(2) 0.0354(6) Uani 1 1 d . . .
H3A H -0.0239 -0.1789 1.2494 0.043 Uiso 1 1 calc R . .
Cl4 Cl -0.90002(8) -0.93726(7) 0.87605(8) 0.0508(2) Uani 1 1 d . . .
O4 O -0.2129(2) -0.66025(19) 1.05557(19) 0.0414(5) Uani 1 1 d . . .
H24A H -0.114(4) -0.658(3) 1.060(3) 0.069(12) Uiso 1 1 d . . .
C4 C 0.1279(3) -0.2442(2) 1.28038(19) 0.0256(5) Uani 1 1 d . . .
Cl5 Cl -0.31323(12) -0.20731(10) 0.84616(9) 0.0645(3) Uani 1 1 d . . .
O5 O -0.48780(19) -0.63852(16) 0.94739(15) 0.0331(4) Uani 1 1 d . . .
C5 C 0.2424(3) -0.2178(2) 1.3566(2) 0.0300(5) Uani 1 1 d . . .
Cl6 Cl -0.03597(14) -0.27774(13) 0.50711(9) 0.0878(4) Uani 1 1 d . . .
O6 O -0.7251(2) -0.69380(16) 0.88804(15) 0.0325(4) Uani 1 1 d . . .
C6 C 0.2890(3) -0.1104(3) 1.4456(2) 0.0364(6) Uani 1 1 d . . .
H6A H 0.3657 -0.0939 1.4959 0.044 Uiso 1 1 calc R . .
O7 O -0.31547(19) -0.43578(18) 0.88624(16) 0.0342(4) Uani 1 1 d . . .
C7 C 0.0831(3) -0.3535(2) 1.17689(19) 0.0243(5) Uani 1 1 d . . .
O8 O -0.07950(19) -0.36796(18) 0.95046(15) 0.0330(4) Uani 1 1 d . . .
C8 C -0.1817(3) -0.3835(2) 0.8836(2) 0.0288(5) Uani 1 1 d . . .
C9 C -0.1418(3) -0.3484(2) 0.7941(2) 0.0320(6) Uani 1 1 d . . .
C10 C -0.2015(3) -0.2753(3) 0.7682(3) 0.0400(7) Uani 1 1 d . . .
C11 C -0.1693(4) -0.2536(3) 0.6790(3) 0.0497(8) Uani 1 1 d . . .
H11A H -0.2089 -0.2047 0.6618 0.060 Uiso 1 1 calc R . .
C12 C -0.6097(3) -0.7172(2) 0.89749(19) 0.0246(5) Uani 1 1 d . . .
C13 C -0.6149(3) -0.8450(2) 0.8419(2) 0.0261(5) Uani 1 1 d . . .
C14 C -0.7392(3) -0.9461(2) 0.8235(2) 0.0312(6) Uani 1 1 d . . .
C15 C -0.7366(3) -1.0610(3) 0.7644(2) 0.0402(7) Uani 1 1 d . . .
H15A H -0.8199 -1.1279 0.7520 0.048 Uiso 1 1 calc R . .
C16 C -0.6100(4) -1.0751(3) 0.7241(2) 0.0397(7) Uani 1 1 d . . .
C17 C -0.4843(4) -0.9773(3) 0.7434(3) 0.0430(7) Uani 1 1 d . . .
H17A H -0.3986 -0.9877 0.7173 0.052 Uiso 1 1 calc R . .
C18 C -0.3460(4) -0.4313(4) 1.2749(3) 0.0633(11) Uani 1 1 d . . .
H18A H -0.3731 -0.3612 1.2860 0.076 Uiso 1 1 calc R . .
H18B H -0.2392 -0.4045 1.2914 0.076 Uiso 1 1 calc R . .
C19 C -0.4130(5) -0.4825(4) 1.3479(3) 0.0754(13) Uani 1 1 d . . .
H19A H -0.3819 -0.4222 1.4187 0.113 Uiso 1 1 calc R . .
H19B H -0.3822 -0.5492 1.3405 0.113 Uiso 1 1 calc R . .
H19C H -0.5188 -0.5097 1.3321 0.113 Uiso 1 1 calc R . .
C20 C -0.3019(4) -0.7632(3) 1.0683(3) 0.0495(8) Uani 1 1 d . . .
H20A H -0.4044 -0.7806 1.0434 0.059 Uiso 1 1 calc R . .
H20B H -0.2937 -0.7464 1.1424 0.059 Uiso 1 1 calc R . .
C21 C -0.2589(5) -0.8721(4) 1.0098(4) 0.0791(13) Uani 1 1 d . . .
H21A H -0.3226 -0.9395 1.0206 0.119 Uiso 1 1 calc R . .
H21B H -0.1582 -0.8562 1.0352 0.119 Uiso 1 1 calc R . .
H21C H -0.2685 -0.8901 0.9361 0.119 Uiso 1 1 calc R . .
C22 C -0.4882(3) -0.8635(3) 0.8023(2) 0.0353(6) Uani 1 1 d . . .
H22A H -0.4034 -0.7973 0.8159 0.042 Uiso 1 1 calc R . .
C23 C -0.0468(3) -0.3967(3) 0.7313(3) 0.0405(7) Uani 1 1 d . . .
H23A H -0.0038 -0.4433 0.7493 0.049 Uiso 1 1 calc R . .
C24 C -0.0780(4) -0.3058(3) 0.6172(3) 0.0505(9) Uani 1 1 d . . .
C25 C -0.0150(4) -0.3765(3) 0.6421(3) 0.0490(8) Uani 1 1 d . . .
H25A H 0.0477 -0.4100 0.5999 0.059 Uiso 1 1 calc R . .

loop_
_atom_site_aniso_label
_atom_site_aniso_U_11
_atom_site_aniso_U_22
_atom_site_aniso_U_33
_atom_site_aniso_U_23
_atom_site_aniso_U_13
_atom_site_aniso_U_12
Eu1 0.01394(6) 0.01910(6) 0.02022(6) 0.00481(4) 0.00120(4) 0.00438(4)
Cl1 0.0701(6) 0.0445(5) 0.0535(6) -0.0181(4) -0.0097(5) 0.0151(4)
O1 0.0307(10) 0.0351(11) 0.0324(10) 0.0036(9) 0.0096(8) 0.0098(8)
C1 0.0389(15) 0.0304(14) 0.0284(14) -0.0021(12) 0.0019(12) 0.0054(12)
Cl2 0.0504(5) 0.0459(4) 0.0513(5) 0.0082(4) -0.0132(4) 0.0247(4)
C2 0.0415(17) 0.0362(16) 0.0417(17) 0.0043(13) 0.0039(14) 0.0177(13)
O2 0.0227(9) 0.0331(10) 0.0346(10) 0.0057(8) -0.0066(8) 0.0065(7)
Cl3 0.0965(7) 0.0314(4) 0.0600(6) 0.0053(4) 0.0075(5) 0.0306(5)
O3 0.0245(10) 0.0392(11) 0.0290(10) 0.0104(8) 0.0048(8) 0.0093(8)
C3 0.0315(14) 0.0349(15) 0.0327(14) 0.0050(12) -0.0003(11) 0.0136(12)
Cl4 0.0282(4) 0.0434(4) 0.0781(6) 0.0266(4) 0.0135(4) 0.0065(3)
O4 0.0269(10) 0.0414(12) 0.0687(15) 0.0322(11) 0.0128(10) 0.0160(9)
C4 0.0224(11) 0.0248(12) 0.0231(12) 0.0047(10) 0.0026(9) 0.0062(9)
Cl5 0.0712(6) 0.0712(6) 0.0772(7) 0.0387(6) 0.0238(5) 0.0476(5)
O5 0.0241(9) 0.0282(9) 0.0326(10) 0.0037(8) 0.0008(8) 0.0017(7)
C5 0.0246(12) 0.0339(14) 0.0282(13) 0.0107(11) 0.0023(10) 0.0086(10)
Cl6 0.0842(8) 0.1215(10) 0.0605(6) 0.0640(7) 0.0134(6) 0.0045(7)
O6 0.0275(9) 0.0278(9) 0.0382(11) 0.0082(8) -0.0006(8) 0.0113(8)
C6 0.0314(14) 0.0394(16) 0.0242(13) 0.0046(12) -0.0037(11) 0.0048(12)
O7 0.0220(9) 0.0449(11) 0.0385(11) 0.0214(9) 0.0062(8) 0.0097(8)
C7 0.0229(12) 0.0247(12) 0.0221(12) 0.0074(10) 0.0011(9) 0.0070(9)
O8 0.0224(9) 0.0406(11) 0.0376(11) 0.0187(9) 0.0034(8) 0.0095(8)
C8 0.0272(13) 0.0299(13) 0.0324(14) 0.0135(11) 0.0085(11) 0.0130(10)
C9 0.0270(13) 0.0340(14) 0.0325(14) 0.0152(12) 0.0046(11) 0.0053(11)
C10 0.0355(15) 0.0424(17) 0.0444(17) 0.0226(14) 0.0040(13) 0.0103(13)
C11 0.0459(19) 0.0501(19) 0.057(2) 0.0342(17) -0.0011(16) 0.0056(15)
C12 0.0222(11) 0.0237(12) 0.0245(12) 0.0094(10) 0.0025(9) 0.0044(9)
C13 0.0263(12) 0.0233(12) 0.0264(12) 0.0085(10) 0.0001(10) 0.0080(10)
C14 0.0264(13) 0.0269(13) 0.0360(14) 0.0114(11) -0.0010(11) 0.0055(10)
C15 0.0421(16) 0.0254(14) 0.0476(18) 0.0149(13) -0.0031(14) 0.0046(12)
C16 0.0571(19) 0.0277(14) 0.0338(15) 0.0092(12) 0.0021(14) 0.0183(13)
C17 0.0482(18) 0.0398(17) 0.0425(17) 0.0122(14) 0.0153(14) 0.0232(14)
C18 0.052(2) 0.070(3) 0.0341(18) 0.0055(17) 0.0069(16) -0.0027(18)
C19 0.092(3) 0.091(3) 0.039(2) 0.031(2) 0.008(2) 0.018(3)
C20 0.0392(17) 0.0484(19) 0.066(2) 0.0347(18) 0.0062(16) 0.0076(14)
C21 0.102(3) 0.043(2) 0.089(3) 0.023(2) -0.011(3) 0.026(2)
C22 0.0302(14) 0.0327(14) 0.0391(16) 0.0111(12) 0.0090(12) 0.0106(11)
C23 0.0354(15) 0.0417(17) 0.0453(18) 0.0197(14) 0.0129(13) 0.0117(13)
C24 0.0431(18) 0.060(2) 0.0382(17) 0.0280(16) 0.0021(14) -0.0054(15)
C25 0.0439(18) 0.056(2) 0.0391(17) 0.0185(16) 0.0156(15) 0.0075(15)

loop_
_atom_type_symbol
_atom_type_description
_atom_type_scat_dispersion_real
_atom_type_scat_dispersion_imag
_atom_type_scat_source
C C 0.0033 0.0016 'International Tables Vol C Tables 4.2.6.8 and 6.1.1.4'
H H 0.0000 0.0000 'International Tables Vol C Tables 4.2.6.8 and 6.1.1.4'
O O 0.0106 0.0060 'International Tables Vol C Tables 4.2.6.8 and 6.1.1.4'
Cl Cl 0.1484 0.1585 'International Tables Vol C Tables 4.2.6.8 and 6.1.1.4'
Eu Eu -0.1578 3.6682 'International Tables Vol C Tables 4.2.6.8 and 6.1.1.4'

loop_
_geom_angle_atom_site_label_1
_geom_angle_atom_site_label_2
_geom_angle_atom_site_label_3
_geom_angle
_geom_angle_site_symmetry_1
_geom_angle_site_symmetry_3
O2 Eu1 O5 152.80(7) . .
O2 Eu1 O1 104.23(7) . 2_547
O5 Eu1 O1 83.50(7) . 2_547
O2 Eu1 O6 79.27(7) . 2_447
O5 Eu1 O6 110.05(6) . 2_447
O1 Eu1 O6 143.73(7) 2_547 2_447
O2 Eu1 O3 84.00(7) . .
O5 Eu1 O3 74.33(7) . .
O1 Eu1 O3 140.56(7) 2_547 .
O6 Eu1 O3 75.43(7) 2_447 .
O2 Eu1 O4 73.89(7) . .
O5 Eu1 O4 84.37(7) . .
O1 Eu1 O4 71.49(8) 2_547 .
O6 Eu1 O4 141.05(7) 2_447 .
O3 Eu1 O4 74.17(7) . .
O2 Eu1 O7 127.10(7) . .
O5 Eu1 O7 79.93(7) . .
O1 Eu1 O7 76.36(7) 2_547 .
O6 Eu1 O7 73.41(7) 2_447 .
O3 Eu1 O7 129.14(6) . .
O4 Eu1 O7 145.53(8) . .
O2 Eu1 O8 77.27(7) . .
O5 Eu1 O8 129.43(7) . .
O1 Eu1 O8 70.97(7) 2_547 .
O6 Eu1 O8 74.84(7) 2_447 .
O3 Eu1 O8 147.24(7) . .
O4 Eu1 O8 124.32(6) . .
O7 Eu1 O8 52.40(6) . .
O2 Eu1 C8 103.02(7) . .
O5 Eu1 C8 104.10(7) . .
O1 Eu1 C8 69.65(7) 2_547 .
O6 Eu1 C8 74.38(7) 2_447 .
O3 Eu1 C8 147.01(7) . .
O4 Eu1 C8 138.82(7) . .
O7 Eu1 C8 26.19(7) . .
O8 Eu1 C8 26.36(7) . .
O2 Eu1 C12 97.64(6) . 2_447
O5 Eu1 C12 91.43(6) . 2_447
O1 Eu1 C12 141.29(7) 2_547 2_447
O6 Eu1 C12 18.98(6) 2_447 2_447
O3 Eu1 C12 72.56(6) . 2_447
O4 Eu1 C12 146.35(7) . 2_447
O7 Eu1 C12 64.98(6) . 2_447
O8 Eu1 C12 83.49(6) . 2_447
C8 Eu1 C12 74.56(7) . 2_447
C7 O1 Eu1 149.18(17) . 2_547
C6 C1 C2 122.0(3) . .
C6 C1 Cl1 118.2(2) . .
C2 C1 Cl1 119.8(2) . .
C1 C2 C3 118.3(3) . .
C7 O2 Eu1 153.03(18) . .
C18 O3 Eu1 127.28(19) . .
C2 C3 C4 121.4(3) . .
C20 O4 Eu1 135.46(18) . .
C5 C4 C3 118.0(2) . .
C5 C4 C7 124.1(2) . .
C3 C4 C7 117.8(2) . .
C12 O5 Eu1 174.23(18) . .
C6 C5 C4 121.8(3) . .
C6 C5 Cl2 117.1(2) . .
C4 C5 Cl2 121.0(2) . .
C12 O6 Eu1 123.20(16) . 2_447
C1 C6 C5 118.3(3) . .
C8 O7 Eu1 94.09(15) . .
O1 C7 O2 125.5(2) . .
O1 C7 C4 117.0(2) . .
O2 C7 C4 117.5(2) . .
C8 O8 Eu1 91.50(15) . .
O7 C8 O8 121.3(2) . .
O7 C8 C9 119.3(2) . .
O8 C8 C9 119.2(2) . .
O7 C8 Eu1 59.72(13) . .
O8 C8 Eu1 62.13(14) . .
C9 C8 Eu1 167.57(19) . .
C23 C9 C10 118.9(3) . .
C23 C9 C8 117.9(3) . .
C10 C9 C8 123.2(3) . .
C9 C10 C11 120.5(3) . .
C9 C10 Cl5 121.1(2) . .
C11 C10 Cl5 118.4(3) . .
C24 C11 C10 118.9(3) . .
O6 C12 O5 123.6(2) . .
O6 C12 C13 118.4(2) . .
O5 C12 C13 117.9(2) . .
O6 C12 Eu1 37.82(12) . 2_447
O5 C12 Eu1 86.01(15) . 2_447
C13 C12 Eu1 156.05(16) . 2_447
C22 C13 C14 117.9(2) . .
C22 C13 C12 117.3(2) . .
C14 C13 C12 124.8(2) . .
C15 C14 C13 120.5(3) . .
C15 C14 Cl4 116.4(2) . .
C13 C14 Cl4 123.0(2) . .
C16 C15 C14 119.6(3) . .
C17 C16 C15 121.2(3) . .
C17 C16 Cl3 119.4(2) . .
C15 C16 Cl3 119.4(2) . .
C16 C17 C22 118.7(3) . .
O3 C18 C19 114.3(3) . .
O4 C20 C21 112.7(3) . .
C17 C22 C13 122.0(3) . .
C25 C23 C9 121.0(3) . .
C11 C24 C25 121.8(3) . .
C11 C24 Cl6 119.0(3) . .
C25 C24 Cl6 119.1(3) . .
C24 C25 C23 118.9(3) . .

loop_
_geom_bond_atom_site_label_1
_geom_bond_atom_site_label_2
_geom_bond_distance
_geom_bond_site_symmetry_2
Eu1 O2 2.2825(17) .
Eu1 O5 2.2861(17) .
Eu1 O1 2.3439(19) 2_547
Eu1 O6 2.3664(18) 2_447
Eu1 O3 2.4262(19) .
Eu1 O4 2.4434(19) .
Eu1 O7 2.4664(19) .
Eu1 O8 2.5193(19) .
Eu1 C8 2.849(3) .
Eu1 C12 3.229(3) 2_447
Cl1 C1 1.739(3) .
O1 C7 1.241(3) .
O1 Eu1 2.3439(18) 2_547
C1 C6 1.375(4) .
C1 C2 1.386(4) .
Cl2 C5 1.732(3) .
C2 C3 1.388(4) .
O2 C7 1.250(3) .
Cl3 C16 1.737(3) .
O3 C18 1.415(4) .
C3 C4 1.391(4) .
Cl4 C14 1.732(3) .
O4 C20 1.413(4) .
C4 C5 1.391(3) .
C4 C7 1.509(3) .
Cl5 C10 1.720(3) .
O5 C12 1.259(3) .
C5 C6 1.385(4) .
Cl6 C24 1.735(3) .
O6 C12 1.255(3) .
O6 Eu1 2.3663(18) 2_447
O7 C8 1.261(3) .
O8 C8 1.265(3) .
C8 C9 1.502(4) .
C9 C23 1.387(4) .
C9 C10 1.394(4) .
C10 C11 1.396(4) .
C11 C24 1.374(5) .
C12 C13 1.502(3) .
C12 Eu1 3.229(2) 2_447
C13 C22 1.390(4) .
C13 C14 1.396(3) .
C14 C15 1.390(4) .
C15 C16 1.378(4) .
C16 C17 1.377(4) .
C17 C22 1.382(4) .
C18 C19 1.470(5) .
C20 C21 1.505(5) .
C23 C25 1.387(4) .
C24 C25 1.379(5) .
